data_4509081
loop_
_publ_author_name
'Fan, Yan'
'Zhao, Yunfeng'
'Ye, Ling'
'Li, Bao'
'Yang, Guangdi'
'Wang, Yue'

_publ_section_title
;
 Polymorphs and Pseudopolymorphs ofN,N-Di(n-butyl)Quinacridone: Structures
 and Solid-State Luminescence Properties
;
_journal_issue 3
_journal_name_full 'Crystal Growth &amp; Design'
_journal_page_first 1421
_journal_paper_doi 10.1021/cg800785u
_journal_volume 9
_journal_year 2009
_chemical_formula_sum 'C28 H28 N2 O2'
_chemical_formula_weight 424.52
_chemical_name_systematic
; 
 ? 
;
_space_group_IT_number 14
_symmetry_cell_setting monoclinic
_symmetry_space_group_name_Hall '-P 2ybc'
_symmetry_space_group_name_H-M 'P 1 21/c 1'
_atom_sites_solution_hydrogens geom
_atom_sites_solution_primary direct
_atom_sites_solution_secondary difmap
_audit_creation_method SHELXL-97
_cell_angle_alpha 90.00
_cell_angle_beta 106.60(3)
_cell_angle_gamma 90.00
_cell_formula_units_Z 2
_cell_length_a 7.2362(14)
_cell_length_b 14.737(3)
_cell_length_c 10.360(2)
_cell_measurement_reflns_used 7485
_cell_measurement_temperature 293(2)
_cell_measurement_theta_max 27.47
_cell_measurement_theta_min 3.25
_cell_volume 1058.7(4)
_computing_cell_refinement RAPID-AUTO
_computing_data_collection 'RAPID-AUTO (Rigaku, 1998)'
_computing_data_reduction RAPID-AUTO
_computing_molecular_graphics SHELXP97
_computing_publication_material SHELXL97
_computing_structure_refinement 'SHELXL-97 (Sheldrick, 1997)'
_computing_structure_solution 'SHELXS-97 (Sheldrick, 1990)'
_diffrn_ambient_temperature 293(2)
_diffrn_detector_area_resol_mean 10.0
_diffrn_measured_fraction_theta_full 0.993
_diffrn_measured_fraction_theta_max 0.993
_diffrn_measurement_device_type 'Rigaku RAXIS-RAPID'
_diffrn_measurement_method '\w scan'
_diffrn_radiation_monochromator graphite
_diffrn_radiation_source 'fine-focus sealed tube'
_diffrn_radiation_type MoK\a
_diffrn_radiation_wavelength 0.71073
_diffrn_reflns_av_R_equivalents 0.0390
_diffrn_reflns_av_sigmaI/netI 0.0336
_diffrn_reflns_limit_h_max 9
_diffrn_reflns_limit_h_min -9
_diffrn_reflns_limit_k_max 19
_diffrn_reflns_limit_k_min -19
_diffrn_reflns_limit_l_max 13
_diffrn_reflns_limit_l_min -13
_diffrn_reflns_number 10261
_diffrn_reflns_theta_full 27.48
_diffrn_reflns_theta_max 27.48
_diffrn_reflns_theta_min 3.25
_diffrn_standards_interval_count 0
_diffrn_standards_interval_time 0
_diffrn_standards_number 0
_exptl_absorpt_coefficient_mu 0.084
_exptl_absorpt_correction_T_max 0.9895
_exptl_absorpt_correction_T_min 0.9684
_exptl_absorpt_correction_type empirical
_exptl_absorpt_process_details
;   
Higash,T(1995) Progrom for Absorption Correcttion.
Rigaku Corporation,Tokyo,Japan. 
;
_exptl_crystal_colour red
_exptl_crystal_density_diffrn 1.332
_exptl_crystal_density_method 'not measured'
_exptl_crystal_description block
_exptl_crystal_F_000 452
_exptl_crystal_size_max 0.39
_exptl_crystal_size_mid 0.16
_exptl_crystal_size_min 0.13
_refine_diff_density_max 0.192
_refine_diff_density_min -0.225
_refine_diff_density_rms 0.048
_refine_ls_extinction_method none
_refine_ls_goodness_of_fit_ref 1.010
_refine_ls_hydrogen_treatment riding
_refine_ls_matrix_type full
_refine_ls_number_parameters 146
_refine_ls_number_reflns 2418
_refine_ls_number_restraints 0
_refine_ls_restrained_S_all 1.010
_refine_ls_R_factor_all 0.0582
_refine_ls_R_factor_gt 0.0421
_refine_ls_shift/su_max 0.005
_refine_ls_shift/su_mean 0.001
_refine_ls_structure_factor_coef Fsqd
_refine_ls_weighting_details 'calc w=1/[\s^2^(Fo^2^)+(0.0794P)^2^+0.0000P] where P=(Fo^2^+2Fc^2^)/3'
_refine_ls_weighting_scheme calc
_refine_ls_wR_factor_gt 0.1145
_refine_ls_wR_factor_ref 0.1231
_reflns_number_gt 1822
_reflns_number_total 2418
_reflns_threshold_expression >2sigma(I)
_cod_data_source_file cg800785usup1.cif
_cod_data_source_block B
_cod_depositor_comments
;
The following automatic conversions were performed:

'_symmetry_cell_setting' value 'Monoclinic' changed to 'monoclinic'
according to /home/saulius/struct/CIF-dictionaries/cif_core.dic
dictionary named 'cif_core.dic' version 2.4.2 from 2011-04-26.

Automatic conversion script
Id: cif_fix_values 1891 2012-01-12 08:04:46Z andrius 
;
_cod_original_sg_symbol_H-M 'P2(1)/c  '
_cod_database_code 4509081

loop_
_symmetry_equiv_pos_as_xyz
'x, y, z'
'-x, y+1/2, -z+1/2'
'-x, -y, -z'
'x, -y-1/2, z-1/2'

loop_
_atom_site_label
_atom_site_type_symbol
_atom_site_fract_x
_atom_site_fract_y
_atom_site_fract_z
_atom_site_U_iso_or_equiv
_atom_site_adp_type
_atom_site_occupancy
_atom_site_symmetry_multiplicity
_atom_site_calc_flag
_atom_site_refinement_flags
O O 0.22717(13) 0.64648(6) 0.16430(9) 0.0431(3) Uani 1 1 d .
N1 N 0.23717(14) 0.37807(6) 0.06048(10) 0.0319(3) Uani 1 1 d .
C3 C 0.37046(15) 0.53037(8) 0.06717(11) 0.0299(3) Uani 1 1 d .
C6 C 0.11922(16) 0.49673(8) 0.17968(11) 0.0325(3) Uani 1 1 d .
C4 C 0.36881(16) 0.43775(8) 0.03120(11) 0.0296(3) Uani 1 1 d .
C1 C 0.49852(16) 0.59033(8) 0.03487(12) 0.0320(3) Uani 1 1 d .
H1 H 0.4955 0.6512 0.0581 0.038 Uiso 1 1 calc R
C10 C 0.00329(18) 0.34297(9) 0.18230(13) 0.0378(3) Uani 1 1 d .
H10 H 0.0019 0.2824 0.1566 0.045 Uiso 1 1 calc R
C5 C 0.12180(15) 0.40545(8) 0.13944(11) 0.0311(3) Uani 1 1 d .
C2 C 0.23636(16) 0.56510(8) 0.13861(11) 0.0321(3) Uani 1 1 d .
C11 C 0.22686(17) 0.28456(8) 0.01002(12) 0.0330(3) Uani 1 1 d .
H11A H 0.2594 0.2842 -0.0745 0.040 Uiso 1 1 calc R
H11B H 0.0955 0.2627 -0.0077 0.040 Uiso 1 1 calc R
C7 C 0.00164(19) 0.52215(9) 0.26014(13) 0.0406(3) Uani 1 1 d .
H7 H 0.0000 0.5824 0.2863 0.049 Uiso 1 1 calc R
C9 C -0.10966(19) 0.37033(10) 0.26117(14) 0.0429(3) Uani 1 1 d .
H9 H -0.1865 0.3281 0.2883 0.052 Uiso 1 1 calc R
C8 C -0.1108(2) 0.46012(11) 0.30095(15) 0.0477(4) Uani 1 1 d .
H8 H -0.1872 0.4780 0.3549 0.057 Uiso 1 1 calc R
C12 C 0.36153(18) 0.22020(8) 0.10812(13) 0.0393(3) Uani 1 1 d .
H12A H 0.4863 0.2491 0.1430 0.047 Uiso 1 1 calc R
H12B H 0.3102 0.2088 0.1835 0.047 Uiso 1 1 calc R
C13 C 0.3882(2) 0.13025(8) 0.04432(14) 0.0441(3) Uani 1 1 d .
H13A H 0.4398 0.0863 0.1152 0.053 Uiso 1 1 calc R
H13B H 0.2631 0.1084 -0.0088 0.053 Uiso 1 1 calc R
C14 C 0.5206(3) 0.13548(11) -0.04470(19) 0.0649(5) Uani 1 1 d .
H14A H 0.4718 0.1795 -0.1144 0.097 Uiso 1 1 calc R
H14B H 0.5269 0.0772 -0.0846 0.097 Uiso 1 1 calc R
H14C H 0.6473 0.1531 0.0083 0.097 Uiso 1 1 calc R

loop_
_atom_site_aniso_label
_atom_site_aniso_U_11
_atom_site_aniso_U_22
_atom_site_aniso_U_33
_atom_site_aniso_U_23
_atom_site_aniso_U_13
_atom_site_aniso_U_12
O 0.0462(5) 0.0309(5) 0.0574(6) -0.0091(4) 0.0232(4) 0.0025(4)
N1 0.0330(5) 0.0259(5) 0.0397(5) -0.0022(4) 0.0149(4) -0.0001(4)
C3 0.0297(6) 0.0272(6) 0.0322(6) -0.0006(4) 0.0080(5) 0.0032(4)
C6 0.0290(6) 0.0339(7) 0.0344(6) 0.0013(5) 0.0089(5) 0.0040(5)
C4 0.0286(6) 0.0275(6) 0.0321(6) 0.0010(4) 0.0075(5) 0.0017(4)
C1 0.0347(6) 0.0245(6) 0.0373(6) -0.0033(4) 0.0110(5) 0.0020(5)
C10 0.0355(6) 0.0353(7) 0.0450(7) 0.0012(5) 0.0153(5) 0.0007(5)
C5 0.0277(6) 0.0335(7) 0.0326(6) 0.0016(5) 0.0092(5) 0.0036(4)
C2 0.0309(6) 0.0301(6) 0.0342(6) -0.0024(5) 0.0075(5) 0.0043(5)
C11 0.0351(6) 0.0276(6) 0.0383(6) -0.0030(5) 0.0138(5) -0.0030(5)
C7 0.0406(7) 0.0398(7) 0.0454(7) -0.0038(5) 0.0188(6) 0.0067(5)
C9 0.0357(7) 0.0482(8) 0.0494(7) 0.0065(6) 0.0193(6) 0.0000(6)
C8 0.0437(7) 0.0552(9) 0.0527(8) -0.0007(6) 0.0276(7) 0.0056(6)
C12 0.0462(7) 0.0327(7) 0.0400(7) 0.0010(5) 0.0140(6) 0.0025(5)
C13 0.0489(7) 0.0270(7) 0.0551(8) 0.0029(5) 0.0127(6) 0.0026(5)
C14 0.0759(11) 0.0493(10) 0.0795(11) -0.0034(8) 0.0383(9) 0.0159(8)

loop_
_atom_type_symbol
_atom_type_description
_atom_type_scat_dispersion_real
_atom_type_scat_dispersion_imag
_atom_type_scat_source
C C 0.0033 0.0016 'International Tables Vol C Tables 4.2.6.8 and 6.1.1.4'
H H 0.0000 0.0000 'International Tables Vol C Tables 4.2.6.8 and 6.1.1.4'
N N 0.0061 0.0033 'International Tables Vol C Tables 4.2.6.8 and 6.1.1.4'
O O 0.0106 0.0060 'International Tables Vol C Tables 4.2.6.8 and 6.1.1.4'

loop_
_geom_angle_atom_site_label_1
_geom_angle_atom_site_label_2
_geom_angle_atom_site_label_3
_geom_angle
_geom_angle_site_symmetry_1
_geom_angle_site_symmetry_3
C5 N1 C4 120.66(10) . .
C5 N1 C11 120.38(10) . .
C4 N1 C11 118.93(10) . .
C1 C3 C4 120.44(11) . .
C1 C3 C2 118.79(11) . .
C4 C3 C2 120.76(10) . .
C7 C6 C5 119.50(11) . .
C7 C6 C2 119.46(11) . .
C5 C6 C2 121.04(11) . .
C1 C4 N1 122.04(11) 3_665 .
C1 C4 C3 117.49(10) 3_665 .
N1 C4 C3 120.47(10) . .
C3 C1 C4 122.06(11) . 3_665
C9 C10 C5 120.93(12) . .
N1 C5 C6 120.90(10) . .
N1 C5 C10 121.18(11) . .
C6 C5 C10 117.91(11) . .
O C2 C6 122.51(11) . .
O C2 C3 122.05(11) . .
C6 C2 C3 115.42(10) . .
N1 C11 C12 112.92(10) . .
C8 C7 C6 121.37(13) . .
C10 C9 C8 120.85(13) . .
C7 C8 C9 119.42(13) . .
C13 C12 C11 112.97(10) . .
C14 C13 C12 113.78(12) . .

loop_
_geom_bond_atom_site_label_1
_geom_bond_atom_site_label_2
_geom_bond_distance
_geom_bond_site_symmetry_2
O C2 1.2344(14) .
N1 C5 1.3853(15) .
N1 C4 1.3921(15) .
N1 C11 1.4683(14) .
C3 C1 1.3887(16) .
C3 C4 1.4141(16) .
C3 C2 1.4702(16) .
C6 C7 1.4016(18) .
C6 C5 1.4099(16) .
C6 C2 1.4563(17) .
C4 C1 1.3918(17) 3_665
C1 C4 1.3918(17) 3_665
C10 C9 1.3711(18) .
C10 C5 1.4135(17) .
C11 C12 1.5219(17) .
C7 C8 1.368(2) .
C9 C8 1.387(2) .
C12 C13 1.5179(17) .
C13 C14 1.510(2) .
